data_4028242
loop_
_publ_author_name
'Barbara Mohar'
'Alen \<Cusak'
'Barbara Modec'
'Michel Stephan'

_publ_section_title
;
 P-Stereogenic Phospholanes or Phosphorinanes from o-Biarylylphosphines:
 Two Bridges Not Too Far
;
_journal_name_full 'Journal of Organic Chemistry'
_journal_page_first 4665
_journal_page_last 4673
_journal_paper_doi 10.1021/jo400565b
_journal_volume 78
_journal_year 2013
_chemical_formula_sum 'C21 H22 B O3 P'
_chemical_formula_weight 364.17
_chemical_name_systematic
;
 ?
;
_space_group_IT_number 19
_symmetry_cell_setting orthorhombic
_symmetry_space_group_name_Hall 'P 2ac 2ab'
_symmetry_space_group_name_H-M 'P 21 21 21'
_atom_sites_solution_hydrogens geom
_atom_sites_solution_primary direct
_atom_sites_solution_secondary difmap
_audit_creation_method SHELXL-97
_cell_angle_alpha 90.00
_cell_angle_beta 90.00
_cell_angle_gamma 90.00
_cell_formula_units_Z 4
_cell_length_a 8.93335(14)
_cell_length_b 14.7790(2)
_cell_length_c 14.9251(2)
_cell_measurement_temperature 293(2)
_cell_volume 1970.50(5)
_computing_structure_refinement 'SHELXL-97 (Sheldrick, 2008)'
_diffrn_ambient_temperature 293(2)
_diffrn_detector_area_resol_mean 10.4933
_diffrn_measured_fraction_theta_full 0.975
_diffrn_measured_fraction_theta_max 0.975
_diffrn_measurement_device_type 'Agilent Supernova Dual/Cu at zero/Atlas'
_diffrn_measurement_method \w-scans
_diffrn_radiation_monochromator mirror
_diffrn_radiation_source 'SuperNova (Mo) x-ray Source'
_diffrn_radiation_type MoK\a
_diffrn_radiation_wavelength 0.71073
_diffrn_reflns_av_R_equivalents 0.0464
_diffrn_reflns_av_sigmaI/netI 0.0319
_diffrn_reflns_limit_h_max 12
_diffrn_reflns_limit_h_min -12
_diffrn_reflns_limit_k_max 20
_diffrn_reflns_limit_k_min -21
_diffrn_reflns_limit_l_max 20
_diffrn_reflns_limit_l_min -21
_diffrn_reflns_number 40296
_diffrn_reflns_theta_full 30.37
_diffrn_reflns_theta_max 30.37
_diffrn_reflns_theta_min 2.99
_exptl_absorpt_coefficient_mu 0.156
_exptl_absorpt_correction_T_max 0.9907
_exptl_absorpt_correction_T_min 0.9876
_exptl_absorpt_correction_type multi-scan
_exptl_absorpt_process_details '(CrysAlis PRO; Agilent, 2011)'
_exptl_crystal_colour colourless
_exptl_crystal_density_diffrn 1.228
_exptl_crystal_description block
_exptl_crystal_F_000 768
_exptl_crystal_size_max 0.08
_exptl_crystal_size_mid 0.06
_exptl_crystal_size_min 0.06
_refine_diff_density_max 0.217
_refine_diff_density_min -0.180
_refine_diff_density_rms 0.034
_refine_ls_abs_structure_details 'Flack H D (1983), Acta Cryst. A39, 876-881'
_refine_ls_abs_structure_Flack 0.02(8)
_refine_ls_extinction_method none
_refine_ls_goodness_of_fit_ref 1.074
_refine_ls_hydrogen_treatment mixed
_refine_ls_matrix_type full
_refine_ls_number_parameters 246
_refine_ls_number_reflns 5643
_refine_ls_number_restraints 0
_refine_ls_restrained_S_all 1.074
_refine_ls_R_factor_all 0.0624
_refine_ls_R_factor_gt 0.0401
_refine_ls_shift/su_max 0.000
_refine_ls_shift/su_mean 0.000
_refine_ls_structure_factor_coef Fsqd
_refine_ls_weighting_details 'calc w=1/[\s^2^(Fo^2^)+(0.0410P)^2^+0.2580P] where P=(Fo^2^+2Fc^2^)/3'
_refine_ls_weighting_scheme calc
_refine_ls_wR_factor_gt 0.0889
_refine_ls_wR_factor_ref 0.0987
_reflns_number_gt 4411
_reflns_number_total 5643
_reflns_threshold_expression >2\s(I)
_cod_data_source_file jo400565b_si_002_4.cif
_cod_data_source_block 8d
_cod_database_code 4028242

loop_
_symmetry_equiv_pos_as_xyz
'x, y, z'
'-x+1/2, -y, z+1/2'
'x+1/2, -y+1/2, -z'
'-x, y+1/2, -z+1/2'

loop_
_atom_site_label
_atom_site_type_symbol
_atom_site_fract_x
_atom_site_fract_y
_atom_site_fract_z
_atom_site_U_iso_or_equiv
_atom_site_adp_type
_atom_site_occupancy
_atom_site_symmetry_multiplicity
_atom_site_calc_flag
_atom_site_refinement_flags
P1 P 0.22572(5) 0.66171(3) 0.15600(3) 0.03816(11) Uani 1 1 d .
B1 B 0.3088(3) 0.77564(14) 0.12986(18) 0.0556(6) Uani 1 1 d .
H1A H 0.3052 0.8131 0.1824 0.083 Uiso 1 1 calc R
H1B H 0.2526 0.8037 0.0826 0.083 Uiso 1 1 calc R
H1C H 0.4109 0.7683 0.1113 0.083 Uiso 1 1 calc R
O2 O 0.55651(17) 0.51606(9) 0.06361(10) 0.0615(4) Uani 1 1 d .
O4 O 0.3425(2) 0.23004(9) 0.00500(12) 0.0775(5) Uani 1 1 d .
O6 O 0.07569(16) 0.45098(8) 0.16709(10) 0.0553(3) Uani 1 1 d .
C C 0.2551(2) 0.57460(11) 0.07048(11) 0.0436(4) Uani 1 1 d .
C11 C 0.02822(19) 0.66749(12) 0.18233(11) 0.0436(4) Uani 1 1 d .
C12 C -0.0635(3) 0.71330(18) 0.12303(15) 0.0653(6) Uani 1 1 d .
H12 H -0.0234 0.7391 0.0715 0.078 Uiso 1 1 calc R
C13 C -0.2155(3) 0.7206(2) 0.14065(18) 0.0834(8) Uani 1 1 d .
H13 H -0.2773 0.7510 0.1005 0.100 Uiso 1 1 calc R
C14 C -0.2749(3) 0.68370(18) 0.21624(17) 0.0733(7) Uani 1 1 d .
H14 H -0.3768 0.6890 0.2276 0.088 Uiso 1 1 calc R
C15 C -0.1853(2) 0.63907(17) 0.27509(17) 0.0687(6) Uani 1 1 d .
H15 H -0.2264 0.6140 0.3267 0.082 Uiso 1 1 calc R
C16 C -0.0330(2) 0.63064(14) 0.25882(14) 0.0555(5) Uani 1 1 d .
H16 H 0.0277 0.6002 0.2995 0.067 Uiso 1 1 calc R
C21 C 0.3157(2) 0.48701(11) 0.11667(11) 0.0388(4) Uani 1 1 d .
C22 C 0.4505(2) 0.45231(12) 0.06631(11) 0.0446(4) Uani 1 1 d .
C23 C 0.4592(2) 0.36864(13) 0.03154(13) 0.0518(5) Uani 1 1 d .
H23 H 0.5459 0.3510 0.0018 0.062 Uiso 1 1 calc R
C24 C 0.3363(3) 0.30558(12) 0.03955(13) 0.0525(5) Uani 1 1 d .
C25 C 0.2047(2) 0.33364(12) 0.08844(12) 0.0477(4) Uani 1 1 d .
H25 H 0.1262 0.2930 0.0962 0.057 Uiso 1 1 calc R
C26 C 0.1936(2) 0.41690(11) 0.12268(11) 0.0416(4) Uani 1 1 d .
C27 C 0.6916(3) 0.49748(18) 0.0148(2) 0.0846(8) Uani 1 1 d .
H27A H 0.7329 0.4410 0.0346 0.127 Uiso 1 1 calc R
H27B H 0.7626 0.5451 0.0252 0.127 Uiso 1 1 calc R
H27C H 0.6695 0.4940 -0.0481 0.127 Uiso 1 1 calc R
C28 C -0.0444(3) 0.39133(16) 0.19068(18) 0.0722(6) Uani 1 1 d .
H28A H -0.0836 0.3635 0.1375 0.108 Uiso 1 1 calc R
H28B H -0.1223 0.4251 0.2198 0.108 Uiso 1 1 calc R
H28C H -0.0080 0.3454 0.2306 0.108 Uiso 1 1 calc R
C31 C 0.36199(19) 0.51315(11) 0.21250(11) 0.0371(3) Uani 1 1 d .
C32 C 0.4410(2) 0.45620(13) 0.26885(12) 0.0489(4) Uani 1 1 d .
H32 H 0.4681 0.3985 0.2500 0.059 Uiso 1 1 calc R
C33 C 0.4792(2) 0.48613(15) 0.35372(13) 0.0547(5) Uani 1 1 d .
H33 H 0.5325 0.4483 0.3919 0.066 Uiso 1 1 calc R
C34 C 0.4391(2) 0.57116(15) 0.38209(12) 0.0558(5) Uani 1 1 d .
H34 H 0.4663 0.5904 0.4391 0.067 Uiso 1 1 calc R
C35 C 0.3591(2) 0.62813(13) 0.32718(12) 0.0485(4) Uani 1 1 d .
H35 H 0.3316 0.6855 0.3469 0.058 Uiso 1 1 calc R
C36 C 0.31974(18) 0.59879(11) 0.24156(11) 0.0380(3) Uani 1 1 d .
H1 H 0.329(2) 0.5973(13) 0.0284(14) 0.053(5) Uiso 1 1 d .
H2 H 0.173(2) 0.5610(14) 0.0394(14) 0.058(6) Uiso 1 1 d .

loop_
_atom_site_aniso_label
_atom_site_aniso_U_11
_atom_site_aniso_U_22
_atom_site_aniso_U_33
_atom_site_aniso_U_23
_atom_site_aniso_U_13
_atom_site_aniso_U_12
P1 0.0398(2) 0.02970(17) 0.0449(2) -0.00389(17) 0.00409(18) -0.00024(17)
B1 0.0523(13) 0.0386(10) 0.0760(15) 0.0013(10) 0.0073(11) -0.0056(9)
O2 0.0598(8) 0.0485(7) 0.0763(9) -0.0162(7) 0.0273(8) -0.0066(7)
O4 0.0986(13) 0.0406(7) 0.0934(12) -0.0284(8) -0.0022(10) 0.0053(8)
O6 0.0521(8) 0.0427(7) 0.0712(9) -0.0087(6) 0.0116(7) -0.0067(6)
C 0.0596(12) 0.0352(8) 0.0361(8) -0.0022(7) 0.0028(9) 0.0019(8)
C11 0.0406(9) 0.0406(8) 0.0498(9) -0.0083(8) 0.0035(7) -0.0006(8)
C12 0.0503(11) 0.0902(16) 0.0554(11) 0.0081(11) -0.0007(10) 0.0061(12)
C13 0.0468(12) 0.124(2) 0.0798(16) 0.0104(15) -0.0112(12) 0.0133(15)
C14 0.0388(10) 0.0970(19) 0.0840(15) -0.0119(14) 0.0074(11) -0.0047(12)
C15 0.0532(12) 0.0771(15) 0.0758(14) 0.0007(12) 0.0176(11) -0.0088(11)
C16 0.0494(11) 0.0534(11) 0.0637(12) 0.0062(9) 0.0109(9) 0.0029(9)
C21 0.0504(10) 0.0306(7) 0.0355(7) -0.0052(6) 0.0023(7) 0.0002(7)
C22 0.0533(10) 0.0385(9) 0.0420(9) -0.0044(7) 0.0050(8) 0.0024(8)
C23 0.0617(11) 0.0428(9) 0.0511(10) -0.0116(8) 0.0049(9) 0.0097(9)
C24 0.0720(13) 0.0355(8) 0.0499(10) -0.0088(8) -0.0087(10) 0.0076(9)
C25 0.0583(11) 0.0345(8) 0.0504(9) -0.0025(7) -0.0102(8) -0.0062(9)
C26 0.0488(10) 0.0354(8) 0.0405(8) -0.0015(7) -0.0043(7) -0.0007(7)
C27 0.0731(16) 0.0687(15) 0.112(2) -0.0121(14) 0.0474(15) -0.0012(13)
C28 0.0633(13) 0.0647(14) 0.0885(16) -0.0007(12) 0.0109(13) -0.0156(12)
C31 0.0385(8) 0.0342(8) 0.0385(8) -0.0043(6) 0.0018(7) -0.0013(7)
C32 0.0548(11) 0.0438(10) 0.0482(10) -0.0015(8) -0.0009(9) 0.0050(9)
C33 0.0563(11) 0.0615(11) 0.0464(10) 0.0052(9) -0.0056(9) 0.0053(9)
C34 0.0553(12) 0.0754(13) 0.0368(9) -0.0087(9) -0.0004(8) -0.0055(11)
C35 0.0462(9) 0.0511(10) 0.0482(10) -0.0159(8) 0.0062(8) -0.0006(8)
C36 0.0355(8) 0.0380(8) 0.0404(8) -0.0048(7) 0.0044(7) -0.0022(7)

loop_
_atom_type_symbol
_atom_type_description
_atom_type_scat_dispersion_real
_atom_type_scat_dispersion_imag
_atom_type_scat_source
C C 0.0033 0.0016 'International Tables Vol C Tables 4.2.6.8 and 6.1.1.4'
H H 0.0000 0.0000 'International Tables Vol C Tables 4.2.6.8 and 6.1.1.4'
B B 0.0013 0.0007 'International Tables Vol C Tables 4.2.6.8 and 6.1.1.4'
O O 0.0106 0.0060 'International Tables Vol C Tables 4.2.6.8 and 6.1.1.4'
P P 0.1023 0.0942 'International Tables Vol C Tables 4.2.6.8 and 6.1.1.4'

loop_
_geom_angle_atom_site_label_1
_geom_angle_atom_site_label_2
_geom_angle_atom_site_label_3
_geom_angle
C36 P1 C11 109.10(8)
C36 P1 C 93.71(8)
C11 P1 C 108.93(9)
C36 P1 B1 115.34(10)
C11 P1 B1 112.80(10)
C P1 B1 115.34(10)
P1 B1 H1A 109.5
P1 B1 H1B 109.5
H1A B1 H1B 109.5
P1 B1 H1C 109.5
H1A B1 H1C 109.5
H1B B1 H1C 109.5
C22 O2 C27 118.43(16)
C26 O6 C28 118.57(15)
C21 C P1 108.93(11)
C21 C H1 109.7(12)
P1 C H1 107.8(12)
C21 C H2 109.1(14)
P1 C H2 113.8(14)
H1 C H2 107.4(18)
C16 C11 C12 119.24(18)
C16 C11 P1 123.24(15)
C12 C11 P1 117.50(15)
C11 C12 C13 119.8(2)
C11 C12 H12 120.1
C13 C12 H12 120.1
C14 C13 C12 120.5(2)
C14 C13 H13 119.7
C12 C13 H13 119.7
C15 C14 C13 120.1(2)
C15 C14 H14 120.0
C13 C14 H14 120.0
C14 C15 C16 120.5(2)
C14 C15 H15 119.7
C16 C15 H15 119.7
C11 C16 C15 119.9(2)
C11 C16 H16 120.0
C15 C16 H16 120.0
C26 C21 C22 111.92(14)
C26 C21 C31 108.18(13)
C22 C21 C31 109.51(14)
C26 C21 C 110.19(15)
C22 C21 C 109.74(14)
C31 C21 C 107.16(13)
O2 C22 C23 126.57(18)
O2 C22 C21 109.94(14)
C23 C22 C21 123.48(18)
C22 C23 C24 121.17(18)
C22 C23 H23 119.4
C24 C23 H23 119.4
O4 C24 C25 120.6(2)
O4 C24 C23 121.1(2)
C25 C24 C23 118.36(15)
C26 C25 C24 121.17(18)
C26 C25 H25 119.4
C24 C25 H25 119.4
C25 C26 O6 126.32(17)
C25 C26 C21 123.85(17)
O6 C26 C21 109.83(13)
O2 C27 H27A 109.5
O2 C27 H27B 109.5
H27A C27 H27B 109.5
O2 C27 H27C 109.5
H27A C27 H27C 109.5
H27B C27 H27C 109.5
O6 C28 H28A 109.5
O6 C28 H28B 109.5
H28A C28 H28B 109.5
O6 C28 H28C 109.5
H28A C28 H28C 109.5
H28B C28 H28C 109.5
C32 C31 C36 120.18(15)
C32 C31 C21 123.34(15)
C36 C31 C21 116.48(15)
C31 C32 C33 119.18(18)
C31 C32 H32 120.4
C33 C32 H32 120.4
C34 C33 C32 120.67(19)
C34 C33 H33 119.7
C32 C33 H33 119.7
C33 C34 C35 120.79(17)
C33 C34 H34 119.6
C35 C34 H34 119.6
C34 C35 C36 119.12(17)
C34 C35 H35 120.4
C36 C35 H35 120.4
C31 C36 C35 120.04(16)
C31 C36 P1 112.20(12)
C35 C36 P1 127.65(14)

loop_
_geom_bond_atom_site_label_1
_geom_bond_atom_site_label_2
_geom_bond_distance
P1 C36 1.7892(17)
P1 C11 1.8095(17)
P1 C 1.8318(17)
P1 B1 1.881(2)
B1 H1A 0.9600
B1 H1B 0.9600
B1 H1C 0.9600
O2 C22 1.337(2)
O2 C27 1.436(2)
O4 C24 1.231(2)
O6 C26 1.343(2)
O6 C28 1.433(2)
C C21 1.563(2)
C H1 0.97(2)
C H2 0.89(2)
C11 C16 1.378(3)
C11 C12 1.383(3)
C12 C13 1.387(3)
C12 H12 0.9300
C13 C14 1.361(4)
C13 H13 0.9300
C14 C15 1.359(3)
C14 H14 0.9300
C15 C16 1.388(3)
C15 H15 0.9300
C16 H16 0.9300
C21 C26 1.507(2)
C21 C22 1.509(2)
C21 C31 1.538(2)
C22 C23 1.343(2)
C23 C24 1.445(3)
C23 H23 0.9300
C24 C25 1.445(3)
C25 C26 1.336(2)
C25 H25 0.9300
C27 H27A 0.9600
C27 H27B 0.9600
C27 H27C 0.9600
C28 H28A 0.9600
C28 H28B 0.9600
C28 H28C 0.9600
C31 C32 1.383(3)
C31 C36 1.390(2)
C32 C33 1.384(3)
C32 H32 0.9300
C33 C34 1.374(3)
C33 H33 0.9300
C34 C35 1.375(3)
C34 H34 0.9300
C35 C36 1.394(2)
C35 H35 0.9300
